data_7216461
loop_
_publ_author_name
'Chennapuram, Madhu'
'Emmadi, Narender Reddy'
'Bingi, Chiranjeevi'
'Nanubolu, Jagadeesh Babu'
'Atmakur, Krishnaiah'

_publ_section_title
;
 Group-assisted purification (GAP) chemistry for dihydrofurans: water as a
 medium for catalyst free synthesis in a one pot four component reaction
;
_journal_issue 6
_journal_name_full 'Green Chemistry'
_journal_page_first 3237
_journal_paper_doi 10.1039/c4gc00388h
_journal_volume 16
_journal_year 2014
_chemical_formula_moiety 'C18 H18 N2 O3'
_chemical_formula_sum 'C18 H18 N2 O3'
_chemical_formula_weight 310.34
_chemical_name_systematic
; 
 3-(4-bromophenyl)-2-cyano-6,6-dimethyl-4-oxo-
2,3,4,5,6,7-hexahydro-1-benzofuran-2-carboxamide 
;
_space_group_IT_number 14
_symmetry_cell_setting monoclinic
_symmetry_space_group_name_Hall '-P 2yn'
_symmetry_space_group_name_H-M 'P 1 21/n 1'
_atom_sites_solution_hydrogens geom
_atom_sites_solution_primary direct
_atom_sites_solution_secondary difmap
_audit_creation_method SHELXL-97
_cell_angle_alpha 90.00
_cell_angle_beta 112.6690(10)
_cell_angle_gamma 90.00
_cell_formula_units_Z 4
_cell_length_a 11.2762(7)
_cell_length_b 13.0441(8)
_cell_length_c 12.5041(7)
_cell_measurement_reflns_used 9044
_cell_measurement_temperature 293(2)
_cell_measurement_theta_max 28.19
_cell_measurement_theta_min 2.36
_cell_volume 1697.12(18)
_computing_cell_refinement 'Bruker SMART'
_computing_data_collection 'Bruker SMART'
_computing_data_reduction 'Bruker SAINT'
_computing_molecular_graphics 'Bruker SHELXTL'
_computing_publication_material 'Bruker SHELXTL'
_computing_structure_refinement 'SHELXL-97 (Sheldrick, 1997)'
_computing_structure_solution 'SHELXS-97 (Sheldrick, 1990)'
_diffrn_ambient_temperature 293(2)
_diffrn_measured_fraction_theta_full 1.000
_diffrn_measured_fraction_theta_max 1.000
_diffrn_measurement_device_type 'CCD area detector'
_diffrn_measurement_method 'phi and omega scans'
_diffrn_radiation_monochromator graphite
_diffrn_radiation_source 'fine-focus sealed tube'
_diffrn_radiation_type MoK\a
_diffrn_radiation_wavelength 0.71073
_diffrn_reflns_av_R_equivalents 0.0193
_diffrn_reflns_av_sigmaI/netI 0.0124
_diffrn_reflns_limit_h_max 13
_diffrn_reflns_limit_h_min -13
_diffrn_reflns_limit_k_max 15
_diffrn_reflns_limit_k_min -15
_diffrn_reflns_limit_l_max 14
_diffrn_reflns_limit_l_min -14
_diffrn_reflns_number 15998
_diffrn_reflns_theta_full 25.00
_diffrn_reflns_theta_max 25.00
_diffrn_reflns_theta_min 2.36
_exptl_absorpt_coefficient_mu 0.084
_exptl_absorpt_correction_T_max 0.9892
_exptl_absorpt_correction_T_min 0.9641
_exptl_absorpt_correction_type multi-scan
_exptl_absorpt_process_details 'Bruker AXS SADABS program'
_exptl_crystal_colour colourless
_exptl_crystal_density_diffrn 1.215
_exptl_crystal_density_method 'not measured'
_exptl_crystal_description plate
_exptl_crystal_F_000 656
_exptl_crystal_size_max 0.44
_exptl_crystal_size_mid 0.40
_exptl_crystal_size_min 0.13
_refine_diff_density_max 0.200
_refine_diff_density_min -0.125
_refine_diff_density_rms 0.028
_refine_ls_extinction_method none
_refine_ls_goodness_of_fit_ref 1.072
_refine_ls_hydrogen_treatment mixed
_refine_ls_matrix_type full
_refine_ls_number_parameters 218
_refine_ls_number_reflns 2989
_refine_ls_number_restraints 0
_refine_ls_restrained_S_all 1.072
_refine_ls_R_factor_all 0.0400
_refine_ls_R_factor_gt 0.0360
_refine_ls_shift/su_max 0.000
_refine_ls_shift/su_mean 0.000
_refine_ls_structure_factor_coef Fsqd
_refine_ls_weighting_details 'calc w=1/[\s^2^(Fo^2^)+(0.0578P)^2^+0.2411P] where P=(Fo^2^+2Fc^2^)/3'
_refine_ls_weighting_scheme calc
_refine_ls_wR_factor_gt 0.1018
_refine_ls_wR_factor_ref 0.1061
_reflns_number_gt 2657
_reflns_number_total 2989
_reflns_threshold_expression >2sigma(I)
_cod_data_source_file c4gc00388h1.cif
_cod_data_source_block av25m
_cod_depositor_comments
;
The following automatic conversions were performed:

'_symmetry_cell_setting' value 'Monoclinic' changed to 'monoclinic'
according to
/usr/data/users/saulius/crontab/automatic-downloads/current/RSC/lib/dictionaries/cif_core.dic
dictionary named 'cif_core.dic' version 2.4.2 from 2011-04-26.

Automatic conversion script
Id: cif_fix_values 2281 2013-09-26 08:29:07Z andrius 
;
_cod_original_sg_symbol_H-M 'P 21/n'
_cod_database_code 7216461

loop_
_symmetry_equiv_pos_as_xyz
'x, y, z'
'-x+1/2, y+1/2, -z+1/2'
'-x, -y, -z'
'x-1/2, -y-1/2, z-1/2'

loop_
_atom_site_label
_atom_site_type_symbol
_atom_site_fract_x
_atom_site_fract_y
_atom_site_fract_z
_atom_site_U_iso_or_equiv
_atom_site_adp_type
_atom_site_occupancy
_atom_site_symmetry_multiplicity
_atom_site_calc_flag
_atom_site_refinement_flags
O2 O 0.01463(8) 0.17900(6) -0.07117(7) 0.0444(2) Uani 1 1 d .
O3 O 0.00135(10) 0.39718(6) 0.09744(8) 0.0583(3) Uani 1 1 d .
N2 N -0.00895(12) 0.38274(9) -0.08609(10) 0.0524(3) Uani 1 1 d .
C18 C -0.00053(11) 0.34699(9) 0.01446(10) 0.0428(3) Uani 1 1 d .
C10 C 0.15692(11) 0.13746(9) 0.22515(10) 0.0430(3) Uani 1 1 d .
O1 O 0.43900(9) 0.18904(9) 0.17929(8) 0.0656(3) Uani 1 1 d .
C6 C 0.22219(11) 0.17410(9) 0.05474(10) 0.0449(3) Uani 1 1 d .
C9 C 0.15404(11) 0.21010(9) 0.13007(10) 0.0411(3) Uani 1 1 d .
H9 H 0.1908 0.2759 0.1650 0.049 Uiso 1 1 calc R
C5 C 0.13927(12) 0.15704(9) -0.05345(10) 0.0433(3) Uani 1 1 d .
C17 C -0.09061(12) 0.18661(9) 0.05706(11) 0.0473(3) Uani 1 1 d .
C16 C 0.01732(11) 0.22969(8) 0.03285(10) 0.0408(3) Uani 1 1 d .
C1 C 0.35893(12) 0.16331(11) 0.08519(11) 0.0517(3) Uani 1 1 d .
C15 C 0.16007(13) 0.17788(12) 0.32845(11) 0.0578(3) Uani 1 1 d .
H15 H 0.1619 0.2486 0.3385 0.069 Uiso 1 1 calc R
C4 C 0.16823(13) 0.12039(10) -0.15258(11) 0.0529(3) Uani 1 1 d .
H4A H 0.1107 0.1529 -0.2233 0.064 Uiso 1 1 calc R
H4B H 0.1549 0.0469 -0.1611 0.064 Uiso 1 1 calc R
C11 C 0.15363(13) 0.03223(10) 0.21167(12) 0.0563(3) Uani 1 1 d .
H11 H 0.1516 0.0038 0.1427 0.068 Uiso 1 1 calc R
N1 N -0.17555(12) 0.15184(10) 0.07112(12) 0.0691(4) Uani 1 1 d .
C3 C 0.30775(15) 0.14569(13) -0.13299(12) 0.0648(4) Uani 1 1 d .
C2 C 0.39561(15) 0.11658(14) -0.00826(12) 0.0700(4) Uani 1 1 d .
H2A H 0.3954 0.0426 -0.0009 0.084 Uiso 1 1 calc R
H2B H 0.4827 0.1373 0.0049 0.084 Uiso 1 1 calc R
C12 C 0.15338(15) -0.03104(13) 0.30041(16) 0.0731(5) Uani 1 1 d .
H12 H 0.1504 -0.1018 0.2906 0.088 Uiso 1 1 calc R
C14 C 0.16057(16) 0.11422(16) 0.41669(13) 0.0786(5) Uani 1 1 d .
H14 H 0.1629 0.1421 0.4859 0.094 Uiso 1 1 calc R
C13 C 0.15757(16) 0.01000(16) 0.40248(15) 0.0827(5) Uani 1 1 d .
H13 H 0.1584 -0.0329 0.4622 0.099 Uiso 1 1 calc R
C8 C 0.3186(2) 0.26027(16) -0.15303(17) 0.0910(6) Uani 1 1 d .
H8A H 0.2661 0.2769 -0.2320 0.137 Uiso 1 1 calc R
H8B H 0.4065 0.2772 -0.1377 0.137 Uiso 1 1 calc R
H8C H 0.2899 0.2987 -0.1020 0.137 Uiso 1 1 calc R
C7 C 0.3465(2) 0.0828(2) -0.21792(16) 0.1026(7) Uani 1 1 d .
H7A H 0.3390 0.0111 -0.2046 0.154 Uiso 1 1 calc R
H7B H 0.4339 0.0983 -0.2064 0.154 Uiso 1 1 calc R
H7C H 0.2910 0.0997 -0.2960 0.154 Uiso 1 1 calc R
H2N H -0.0182(14) 0.3421(12) -0.1452(14) 0.060(4) Uiso 1 1 d .
H1N H -0.0115(13) 0.4529(13) -0.0972(13) 0.063(4) Uiso 1 1 d .

loop_
_atom_site_aniso_label
_atom_site_aniso_U_11
_atom_site_aniso_U_22
_atom_site_aniso_U_33
_atom_site_aniso_U_23
_atom_site_aniso_U_13
_atom_site_aniso_U_12
O2 0.0479(5) 0.0434(4) 0.0408(5) -0.0060(3) 0.0157(4) 0.0007(3)
O3 0.0917(7) 0.0417(5) 0.0521(5) -0.0006(4) 0.0392(5) 0.0082(4)
N2 0.0764(8) 0.0391(6) 0.0438(6) 0.0014(5) 0.0256(5) 0.0025(5)
C18 0.0480(6) 0.0397(6) 0.0434(6) 0.0009(5) 0.0206(5) 0.0019(5)
C10 0.0385(6) 0.0501(7) 0.0389(6) 0.0016(5) 0.0131(5) 0.0016(5)
O1 0.0507(5) 0.0969(8) 0.0464(6) 0.0024(5) 0.0154(5) 0.0005(5)
C6 0.0492(7) 0.0491(7) 0.0395(6) 0.0004(5) 0.0205(5) 0.0015(5)
C9 0.0446(6) 0.0399(6) 0.0395(6) -0.0037(5) 0.0171(5) -0.0016(5)
C5 0.0504(7) 0.0389(6) 0.0431(6) 0.0005(5) 0.0209(5) 0.0020(5)
C17 0.0499(7) 0.0442(6) 0.0477(7) 0.0042(5) 0.0187(6) 0.0017(5)
C16 0.0471(6) 0.0391(6) 0.0389(6) -0.0015(5) 0.0196(5) 0.0000(5)
C1 0.0508(7) 0.0640(8) 0.0429(7) 0.0072(6) 0.0207(6) 0.0057(6)
C15 0.0610(8) 0.0706(9) 0.0430(7) -0.0016(6) 0.0212(6) 0.0017(6)
C4 0.0656(8) 0.0552(7) 0.0410(7) -0.0030(5) 0.0239(6) 0.0047(6)
C11 0.0587(8) 0.0503(7) 0.0561(8) 0.0040(6) 0.0180(6) 0.0023(6)
N1 0.0605(7) 0.0739(8) 0.0780(9) 0.0120(7) 0.0324(7) -0.0069(6)
C3 0.0654(9) 0.0909(11) 0.0479(8) 0.0024(7) 0.0326(7) 0.0084(8)
C2 0.0564(8) 0.1037(12) 0.0557(8) 0.0007(8) 0.0280(7) 0.0175(8)
C12 0.0631(9) 0.0611(9) 0.0857(12) 0.0275(8) 0.0182(8) 0.0054(7)
C14 0.0779(11) 0.1161(15) 0.0437(8) 0.0122(8) 0.0256(7) 0.0009(10)
C13 0.0719(10) 0.1051(15) 0.0643(11) 0.0406(10) 0.0189(8) 0.0020(9)
C8 0.0950(13) 0.1114(15) 0.0772(11) 0.0148(10) 0.0449(10) -0.0217(11)
C7 0.0931(13) 0.167(2) 0.0632(10) -0.0118(11) 0.0468(10) 0.0270(13)

loop_
_atom_type_symbol
_atom_type_description
_atom_type_scat_dispersion_real
_atom_type_scat_dispersion_imag
_atom_type_scat_source
C C 0.0033 0.0016 'International Tables Vol C Tables 4.2.6.8 and 6.1.1.4'
H H 0.0000 0.0000 'International Tables Vol C Tables 4.2.6.8 and 6.1.1.4'
N N 0.0061 0.0033 'International Tables Vol C Tables 4.2.6.8 and 6.1.1.4'
O O 0.0106 0.0060 'International Tables Vol C Tables 4.2.6.8 and 6.1.1.4'

loop_
_geom_angle_atom_site_label_1
_geom_angle_atom_site_label_2
_geom_angle_atom_site_label_3
_geom_angle
C5 O2 C16 106.60(8)
C18 N2 H2N 122.1(10)
C18 N2 H1N 118.9(9)
H2N N2 H1N 118.9(13)
O3 C18 N2 126.62(11)
O3 C18 C16 116.43(10)
N2 C18 C16 116.84(10)
C11 C10 C15 118.85(12)
C11 C10 C9 122.39(11)
C15 C10 C9 118.74(11)
C5 C6 C1 120.70(11)
C5 C6 C9 111.11(10)
C1 C6 C9 128.08(11)
C6 C9 C10 115.87(10)
C6 C9 C16 98.74(9)
C10 C9 C16 115.30(9)
C6 C9 H9 108.8
C10 C9 H9 108.8
C16 C9 H9 108.8
C6 C5 O2 113.87(10)
C6 C5 C4 127.56(11)
O2 C5 C4 118.55(10)
N1 C17 C16 177.12(14)
O2 C16 C17 106.09(9)
O2 C16 C18 111.16(9)
C17 C16 C18 109.68(9)
O2 C16 C9 107.15(9)
C17 C16 C9 114.84(9)
C18 C16 C9 107.92(9)
O1 C1 C6 122.97(12)
O1 C1 C2 122.33(12)
C6 C1 C2 114.70(11)
C14 C15 C10 120.56(15)
C14 C15 H15 119.7
C10 C15 H15 119.7
C5 C4 C3 109.96(11)
C5 C4 H4A 109.7
C3 C4 H4A 109.7
C5 C4 H4B 109.7
C3 C4 H4B 109.7
H4A C4 H4B 108.2
C10 C11 C12 120.20(14)
C10 C11 H11 119.9
C12 C11 H11 119.9
C8 C3 C4 109.06(13)
C8 C3 C7 110.33(15)
C4 C3 C7 108.88(14)
C8 C3 C2 110.29(15)
C4 C3 C2 109.23(11)
C7 C3 C2 109.03(13)
C1 C2 C3 115.05(12)
C1 C2 H2A 108.5
C3 C2 H2A 108.5
C1 C2 H2B 108.5
C3 C2 H2B 108.5
H2A C2 H2B 107.5
C13 C12 C11 120.31(16)
C13 C12 H12 119.8
C11 C12 H12 119.8
C13 C14 C15 120.10(16)
C13 C14 H14 120.0
C15 C14 H14 120.0
C12 C13 C14 119.98(15)
C12 C13 H13 120.0
C14 C13 H13 120.0
C3 C8 H8A 109.5
C3 C8 H8B 109.5
H8A C8 H8B 109.5
C3 C8 H8C 109.5
H8A C8 H8C 109.5
H8B C8 H8C 109.5
C3 C7 H7A 109.5
C3 C7 H7B 109.5
H7A C7 H7B 109.5
C3 C7 H7C 109.5
H7A C7 H7C 109.5
H7B C7 H7C 109.5

loop_
_geom_bond_atom_site_label_1
_geom_bond_atom_site_label_2
_geom_bond_distance
O2 C5 1.3662(14)
O2 C16 1.4488(13)
O3 C18 1.2201(14)
N2 C18 1.3096(16)
N2 H2N 0.882(16)
N2 H1N 0.924(17)
C18 C16 1.5489(16)
C10 C11 1.3817(18)
C10 C15 1.3828(18)
C10 C9 1.5108(16)
O1 C1 1.2220(16)
C6 C5 1.3338(17)
C6 C1 1.4456(17)
C6 C9 1.5021(16)
C9 C16 1.5733(16)
C9 H9 0.9800
C5 C4 1.4778(16)
C17 N1 1.1330(16)
C17 C16 1.4740(17)
C1 C2 1.5103(18)
C15 C14 1.379(2)
C15 H15 0.9300
C4 C3 1.532(2)
C4 H4A 0.9700
C4 H4B 0.9700
C11 C12 1.384(2)
C11 H11 0.9300
C3 C8 1.528(3)
C3 C7 1.533(2)
C3 C2 1.539(2)
C2 H2A 0.9700
C2 H2B 0.9700
C12 C13 1.368(3)
C12 H12 0.9300
C14 C13 1.370(3)
C14 H14 0.9300
C13 H13 0.9300
C8 H8A 0.9600
C8 H8B 0.9600
C8 H8C 0.9600
C7 H7A 0.9600
C7 H7B 0.9600
C7 H7C 0.9600
